data_7111110
loop_
_publ_author_name
'Gromada, J\'erome'
'Chenal, Thomas'
'Mortreux, Andr\'e'
'Carpentier, Jean-Fran\,cois'
'Ziller, Joseph W.'
'Leising, Fr\'ed\'eric'

_publ_section_title
;
 Rare earth alkoxides as inorganic precursors for olefin polymerization:
 an alternative to traditional lanthanocene chemistry
;
_journal_issue 22
_journal_name_full 'Chemical Communications'
_journal_page_first 2183
_journal_paper_doi 10.1039/b006941h
_journal_year 2000
_chemical_formula_sum 'C48 H105 Nd3 O12'
_chemical_formula_weight 1307.04
_chemical_name_systematic
; 
 ? 
;
_space_group_IT_number 60
_symmetry_cell_setting orthorhombic
_symmetry_space_group_name_Hall '-P 2n 2ab'
_symmetry_space_group_name_H-M 'P b c n'
_atom_sites_solution_hydrogens geom
_atom_sites_solution_primary direct
_atom_sites_solution_secondary difmap
_audit_creation_method SHELXTL
_cell_angle_alpha 90.00
_cell_angle_beta 90.00
_cell_angle_gamma 90.00
_cell_formula_units_Z 4
_cell_length_a 17.0538(10)
_cell_length_b 20.0343(12)
_cell_length_c 17.7400(11)
_cell_measurement_temperature 158(2)
_cell_volume 6061.1(6)
_computing_cell_refinement 'Bruker SMART/SAINT'
_computing_data_collection 'Bruker SMART'
_computing_data_reduction 'Bruker SHELXTL'
_computing_molecular_graphics 'Bruker SHELXTL'
_computing_publication_material 'Bruker SHELXTL'
_computing_structure_refinement 'Bruker SHELXTL'
_computing_structure_solution 'Bruker SHELXTL'
_diffrn_ambient_temperature 158(2)
_diffrn_measured_fraction_theta_full 0.972
_diffrn_measured_fraction_theta_max 0.972
_diffrn_measurement_device_type 'CCD area detector'
_diffrn_measurement_method 'phi and omega scans'
_diffrn_radiation_monochromator graphite
_diffrn_radiation_source 'sealed tube'
_diffrn_radiation_type MoK\a
_diffrn_radiation_wavelength 0.71073
_diffrn_reflns_av_R_equivalents 0.0351
_diffrn_reflns_av_sigmaI/netI 0.0260
_diffrn_reflns_limit_h_max 16
_diffrn_reflns_limit_h_min -22
_diffrn_reflns_limit_k_max 18
_diffrn_reflns_limit_k_min -26
_diffrn_reflns_limit_l_max 21
_diffrn_reflns_limit_l_min -22
_diffrn_reflns_number 38059
_diffrn_reflns_theta_full 28.27
_diffrn_reflns_theta_max 28.27
_diffrn_reflns_theta_min 1.57
_diffrn_standards_decay_% '< 1.0'
_exptl_absorpt_coefficient_mu 2.581
_exptl_absorpt_correction_T_max 0.6398
_exptl_absorpt_correction_T_min 0.6132
_exptl_absorpt_correction_type none
_exptl_absorpt_process_details 'Bruker SADABS'
_exptl_crystal_colour pale_blue
_exptl_crystal_density_diffrn 1.432
_exptl_crystal_density_meas ?
_exptl_crystal_density_method 'not measured'
_exptl_crystal_description multi-faceted-polyhedra
_exptl_crystal_F_000 2676
_exptl_crystal_size_max 0.21
_exptl_crystal_size_mid 0.20
_exptl_crystal_size_min 0.19
_refine_diff_density_max 1.505
_refine_diff_density_min -1.027
_refine_diff_density_rms 0.137
_refine_ls_extinction_method none
_refine_ls_goodness_of_fit_ref 1.059
_refine_ls_hydrogen_treatment constr
_refine_ls_matrix_type full
_refine_ls_number_parameters 213
_refine_ls_number_reflns 7315
_refine_ls_number_restraints 30
_refine_ls_restrained_S_all 1.064
_refine_ls_R_factor_all 0.0615
_refine_ls_R_factor_gt 0.0410
_refine_ls_shift/su_max 0.018
_refine_ls_shift/su_mean 0.001
_refine_ls_structure_factor_coef Fsqd
_refine_ls_weighting_details 'calc w=1/[\s^2^(Fo^2^)+(0.0490P)^2^+27.9838P] where P=(Fo^2^+2Fc^2^)/3'
_refine_ls_weighting_scheme calc
_refine_ls_wR_factor_gt 0.1044
_refine_ls_wR_factor_ref 0.1183
_reflns_number_gt 5589
_reflns_number_total 7315
_reflns_threshold_expression >2sigma(I)
_cod_data_source_file b006941hsup1.cif
_cod_data_source_block rhodia1
_cod_depositor_comments
;
The following automatic conversions were performed:

'_symmetry_cell_setting' value 'Orthorhombic' changed to
'orthorhombic' according to
/home/saulius/struct/CIF-dictionaries/cif_core.dic dictionary named
'cif_core.dic' version 2.4.2 from 2011-04-26.

Automatic conversion script
Id: cif_fix_values 1891 2012-01-12 08:04:46Z andrius 

The following automatic conversions were performed:

'_exptl_crystal_density_meas' value 'none' was changed to '?' - the
value is perceived as not measured.

Automatic conversion script
Id: cif_fix_values 3008 2015-01-20 13:52:24Z robertas 
;
_cod_original_sg_symbol_H-M Pbcn
_cod_database_code 7111110

loop_
_symmetry_equiv_pos_as_xyz
'x, y, z'
'-x+1/2, -y+1/2, z+1/2'
'-x, y, -z+1/2'
'x+1/2, -y+1/2, -z'
'-x, -y, -z'
'x-1/2, y-1/2, -z-1/2'
'x, -y, z-1/2'
'-x-1/2, y-1/2, z'

loop_
_atom_site_label
_atom_site_type_symbol
_atom_site_fract_x
_atom_site_fract_y
_atom_site_fract_z
_atom_site_U_iso_or_equiv
_atom_site_adp_type
_atom_site_occupancy
_atom_site_symmetry_multiplicity
_atom_site_calc_flag
_atom_site_refinement_flags
_atom_site_disorder_assembly
_atom_site_disorder_group
Nd1 Nd 0.011850(15) 0.287905(13) 0.148274(15) 0.02952(9) Uani 1 1 d . . .
Nd2 Nd 0.0000 0.126072(17) 0.2500 0.02492(9) Uani 1 2 d S . .
O1 O -0.07759(19) 0.23859(17) 0.23738(19) 0.0295(7) Uani 1 1 d . . .
O2 O 0.0220(2) 0.17375(17) 0.12410(19) 0.0324(7) Uani 1 1 d . . .
O3 O -0.0598(2) 0.32754(19) 0.0594(2) 0.0443(9) Uani 1 1 d . . .
O4 O -0.0947(2) 0.05658(18) 0.2295(2) 0.0375(8) Uani 1 1 d . . .
O5 O 0.0000 0.3662(2) 0.2500 0.0375(11) Uani 1 2 d S . .
C1 C -0.1611(3) 0.2377(3) 0.2266(3) 0.0348(11) Uiso 1 1 d . . .
C2 C -0.1993(4) 0.2008(3) 0.2922(3) 0.0449(13) Uiso 1 1 d . . .
H2A H -0.1862 0.2233 0.3396 0.067 Uiso 1 1 calc R . .
H2B H -0.1799 0.1548 0.2937 0.067 Uiso 1 1 calc R . .
H2C H -0.2563 0.2005 0.2854 0.067 Uiso 1 1 calc R . .
C3 C -0.1810(3) 0.2022(3) 0.1526(3) 0.0407(12) Uiso 1 1 d . . .
H3A H -0.1571 0.2263 0.1105 0.061 Uiso 1 1 calc R . .
H3B H -0.2381 0.2011 0.1461 0.061 Uiso 1 1 calc R . .
H3C H -0.1606 0.1565 0.1541 0.061 Uiso 1 1 calc R . .
C4 C -0.1903(4) 0.3097(3) 0.2230(4) 0.0500(14) Uiso 1 1 d . . .
H4A H -0.1652 0.3327 0.1806 0.075 Uiso 1 1 calc R . .
H4B H -0.1770 0.3327 0.2701 0.075 Uiso 1 1 calc R . .
H4C H -0.2473 0.3100 0.2160 0.075 Uiso 1 1 calc R . .
C5 C 0.0346(3) 0.1372(3) 0.0559(3) 0.0355(11) Uiso 1 1 d . . .
C6 C 0.0823(4) 0.1800(3) 0.0018(4) 0.0508(15) Uiso 1 1 d . . .
H6A H 0.0534 0.2211 -0.0095 0.076 Uiso 1 1 calc R . .
H6B H 0.0916 0.1552 -0.0449 0.076 Uiso 1 1 calc R . .
H6C H 0.1327 0.1914 0.0251 0.076 Uiso 1 1 calc R . .
C7 C -0.0436(4) 0.1207(3) 0.0197(4) 0.0526(15) Uiso 1 1 d . . .
H7A H -0.0715 0.1621 0.0076 0.079 Uiso 1 1 calc R . .
H7B H -0.0752 0.0940 0.0547 0.079 Uiso 1 1 calc R . .
H7C H -0.0347 0.0952 -0.0267 0.079 Uiso 1 1 calc R . .
C8 C 0.0789(4) 0.0724(3) 0.0738(4) 0.0539(16) Uiso 1 1 d . . .
H8A H 0.0477 0.0453 0.1086 0.081 Uiso 1 1 calc R . .
H8B H 0.1295 0.0831 0.0970 0.081 Uiso 1 1 calc R . .
H8C H 0.0877 0.0474 0.0270 0.081 Uiso 1 1 calc R . .
C9 C -0.1078(4) 0.3513(4) -0.0005(4) 0.0555(16) Uiso 1 1 d . . .
C10 C -0.1854(5) 0.3733(5) 0.0299(5) 0.084(3) Uiso 1 1 d . . .
H10A H -0.2118 0.3354 0.0539 0.126 Uiso 1 1 calc R . .
H10B H -0.2179 0.3903 -0.0114 0.126 Uiso 1 1 calc R . .
H10C H -0.1773 0.4088 0.0673 0.126 Uiso 1 1 calc R . .
C11 C -0.1175(7) 0.2980(5) -0.0574(6) 0.108(3) Uiso 1 1 d . . .
H11A H -0.1426 0.2591 -0.0341 0.162 Uiso 1 1 calc R . .
H11B H -0.0660 0.2851 -0.0772 0.162 Uiso 1 1 calc R . .
H11C H -0.1503 0.3144 -0.0988 0.162 Uiso 1 1 calc R . .
C12 C -0.0691(6) 0.4120(5) -0.0369(6) 0.092(3) Uiso 1 1 d . . .
H12A H -0.0643 0.4478 0.0004 0.137 Uiso 1 1 calc R . .
H12B H -0.1014 0.4274 -0.0792 0.137 Uiso 1 1 calc R . .
H12C H -0.0169 0.3997 -0.0554 0.137 Uiso 1 1 calc R . .
C13 C -0.1439(4) 0.0006(3) 0.2203(4) 0.0485(14) Uiso 1 1 d . . .
C14 C -0.1265(6) -0.0515(5) 0.2819(5) 0.089(3) Uiso 1 1 d . . .
H14A H -0.0726 -0.0676 0.2764 0.134 Uiso 1 1 calc R . .
H14B H -0.1630 -0.0890 0.2769 0.134 Uiso 1 1 calc R . .
H14C H -0.1330 -0.0309 0.3316 0.134 Uiso 1 1 calc R . .
C15 C -0.1319(7) -0.0310(5) 0.1477(6) 0.108(3) Uiso 1 1 d . . .
H15A H -0.1429 0.0012 0.1075 0.163 Uiso 1 1 calc R . .
H15B H -0.1672 -0.0693 0.1428 0.163 Uiso 1 1 calc R . .
H15C H -0.0774 -0.0462 0.1437 0.163 Uiso 1 1 calc R . .
C16 C -0.2260(7) 0.0181(6) 0.2366(6) 0.114(4) Uiso 1 1 d . . .
H16A H -0.2443 0.0512 0.1999 0.172 Uiso 1 1 calc R . .
H16B H -0.2297 0.0369 0.2875 0.172 Uiso 1 1 calc R . .
H16C H -0.2587 -0.0220 0.2333 0.172 Uiso 1 1 calc R . .
C17 C 0.0000 0.4382(4) 0.2500 0.0415(17) Uiso 1 2 d S . .
C18 C -0.0502(8) 0.4652(7) 0.1822(8) 0.054(3) Uiso 0.50 1 d P . .
C19 C 0.0800(11) 0.4630(9) 0.2496(10) 0.081(5) Uiso 0.50 1 d P . .
C20 C -0.0492(9) 0.4592(8) 0.3201(9) 0.068(4) Uiso 0.50 1 d P . .
O6 O 0.1351(3) 0.3390(2) 0.0766(2) 0.0515(11) Uani 1 1 d D . .
C21 C 0.2178(7) 0.3663(7) 0.0942(8) 0.055(3) Uiso 0.50 1 d PD A 1
H21A H 0.2590 0.3324 0.0853 0.066 Uiso 0.50 1 calc PR A 1
H21B H 0.2218 0.3832 0.1465 0.066 Uiso 0.50 1 calc PR A 1
C22 C 0.2217(10) 0.4248(9) 0.0346(9) 0.073(4) Uiso 0.50 1 d PD A 1
H22A H 0.2069 0.4678 0.0581 0.087 Uiso 0.50 1 calc PR A 1
H22B H 0.2753 0.4289 0.0137 0.087 Uiso 0.50 1 calc PR A 1
C23 C 0.1679(8) 0.4074(7) -0.0226(8) 0.051(3) Uiso 0.50 1 d PD A 1
H23A H 0.1955 0.4049 -0.0716 0.062 Uiso 0.50 1 calc PR A 1
H23B H 0.1269 0.4422 -0.0264 0.062 Uiso 0.50 1 calc PR A 1
C24 C 0.1306(7) 0.3419(6) -0.0059(7) 0.050(3) Uiso 0.50 1 d PD A 1
H24A H 0.0755 0.3407 -0.0235 0.060 Uiso 0.50 1 calc PR A 1
H24B H 0.1600 0.3047 -0.0294 0.060 Uiso 0.50 1 calc PR A 1
C21B C 0.2110(10) 0.3246(9) 0.0590(10) 0.075(4) Uiso 0.50 1 d P A 2
H21C H 0.2127 0.2892 0.0202 0.090 Uiso 0.50 1 calc PR A 2
H21D H 0.2387 0.3082 0.1044 0.090 Uiso 0.50 1 calc PR A 2
C22B C 0.2505(9) 0.3859(8) 0.0301(9) 0.062(4) Uiso 0.50 1 d P A 2
H22C H 0.2872 0.3750 -0.0114 0.075 Uiso 0.50 1 calc PR A 2
H22D H 0.2796 0.4090 0.0707 0.075 Uiso 0.50 1 calc PR A 2
C23B C 0.183(3) 0.428(3) 0.002(3) 0.26(3) Uiso 0.50 1 d P A 2
H23C H 0.1898 0.4753 0.0165 0.316 Uiso 0.50 1 calc PR A 2
H23D H 0.1781 0.4251 -0.0535 0.316 Uiso 0.50 1 calc PR A 2
C24B C 0.1170(12) 0.4015(9) 0.0365(11) 0.086(5) Uiso 0.50 1 d P A 2
H24C H 0.0763 0.3927 -0.0021 0.104 Uiso 0.50 1 calc PR A 2
H24D H 0.0955 0.4344 0.0727 0.104 Uiso 0.50 1 calc PR A 2
O40 O -0.0972(18) 0.3213(13) -0.3195(17) 0.110(11) Uiso 0.25 1 d PD B 1
C41 C -0.107(3) 0.2466(17) -0.338(3) 0.14(2) Uiso 0.25 1 d PD B 1
C42 C -0.0373(17) 0.2109(12) -0.2952(16) 0.062(7) Uiso 0.25 1 d PD . 1
C43 C -0.038(2) 0.2550(14) -0.2359(16) 0.100 Uiso 0.25 1 d PD . 1
C44 C -0.036(2) 0.3254(13) -0.2642(19) 0.075(10) Uiso 0.25 1 d PD . 1
O41 O -0.0741(12) 0.2505(10) -0.2942(15) 0.096(8) Uiso 0.25 1 d PD . 2
C45 C 0.0000 0.2268(12) -0.2500 0.111(11) Uiso 0.50 2 d SPD . 2
C46 C 0.0357(12) 0.2944(11) -0.2220(13) 0.042(5) Uiso 0.25 1 d PD . 2
C47 C -0.0189(12) 0.3416(10) -0.2436(16) 0.048(6) Uiso 0.25 1 d PD . 2
C48 C -0.0841(14) 0.3214(11) -0.2914(16) 0.047(6) Uiso 0.25 1 d PD . 2

loop_
_atom_site_aniso_label
_atom_site_aniso_U_11
_atom_site_aniso_U_22
_atom_site_aniso_U_33
_atom_site_aniso_U_23
_atom_site_aniso_U_13
_atom_site_aniso_U_12
Nd1 0.03148(14) 0.02784(14) 0.02924(14) 0.00439(10) 0.00397(10) 0.00252(10)
Nd2 0.02644(17) 0.02453(17) 0.02381(17) 0.000 0.00163(12) 0.000
O1 0.0259(16) 0.0278(16) 0.0347(19) 0.0001(14) 0.0030(13) -0.0012(13)
O2 0.0395(19) 0.0318(18) 0.0258(16) -0.0002(14) 0.0025(14) 0.0052(15)
O3 0.048(2) 0.041(2) 0.044(2) 0.0138(18) -0.0001(17) 0.0085(17)
O4 0.0346(18) 0.0341(19) 0.044(2) -0.0053(16) -0.0001(15) -0.0082(15)
O5 0.043(3) 0.027(2) 0.043(3) 0.000 0.003(2) 0.000
O6 0.053(2) 0.050(3) 0.052(3) 0.015(2) 0.011(2) -0.0054(19)

loop_
_atom_type_symbol
_atom_type_description
_atom_type_scat_dispersion_real
_atom_type_scat_dispersion_imag
_atom_type_scat_source
C C 0.0033 0.0016 'International Tables Vol C Tables 4.2.6.8 and 6.1.1.4'
H H 0.0000 0.0000 'International Tables Vol C Tables 4.2.6.8 and 6.1.1.4'
O O 0.0106 0.0060 'International Tables Vol C Tables 4.2.6.8 and 6.1.1.4'
Nd Nd -0.1943 3.0179 'International Tables Vol C Tables 4.2.6.8 and 6.1.1.4'

loop_
_geom_angle_atom_site_label_1
_geom_angle_atom_site_label_2
_geom_angle_atom_site_label_3
_geom_angle
_geom_angle_site_symmetry_1
_geom_angle_site_symmetry_3
O3 Nd1 O2 105.66(14) . .
O3 Nd1 O5 105.23(13) . .
O2 Nd1 O5 141.74(12) . .
O3 Nd1 O1 105.86(13) . .
O2 Nd1 O1 76.45(11) . .
O5 Nd1 O1 73.81(11) . .
O3 Nd1 O1 171.71(13) . 3
O2 Nd1 O1 74.37(11) . 3
O5 Nd1 O1 71.83(10) . 3
O1 Nd1 O1 65.96(13) . 3
O3 Nd1 O6 87.50(14) . .
O2 Nd1 O6 103.31(13) . .
O5 Nd1 O6 100.06(12) . .
O1 Nd1 O6 166.29(13) . .
O1 Nd1 O6 100.61(12) 3 .
O3 Nd1 Nd1 131.80(11) . 3
O2 Nd1 Nd1 101.01(8) . 3
O5 Nd1 Nd1 40.82(9) . 3
O1 Nd1 Nd1 43.72(8) . 3
O1 Nd1 Nd1 41.36(7) 3 3
O6 Nd1 Nd1 124.25(10) . 3
O3 Nd1 Nd2 130.42(11) . .
O2 Nd1 Nd2 40.37(8) . .
O5 Nd1 Nd2 101.56(9) . .
O1 Nd1 Nd2 44.68(8) . .
O1 Nd1 Nd2 44.86(8) 3 .
O6 Nd1 Nd2 127.62(10) . .
Nd1 Nd1 Nd2 60.748(5) 3 .
O4 Nd2 O4 99.9(2) 3 .
O4 Nd2 O2 102.21(13) 3 3
O4 Nd2 O2 106.78(13) . 3
O4 Nd2 O2 106.78(13) 3 .
O4 Nd2 O2 102.21(13) . .
O2 Nd2 O2 134.27(16) 3 .
O4 Nd2 O1 99.32(12) 3 3
O4 Nd2 O1 160.73(13) . 3
O2 Nd2 O1 70.47(10) 3 3
O2 Nd2 O1 70.52(11) . 3
O4 Nd2 O1 160.73(13) 3 .
O4 Nd2 O1 99.32(12) . .
O2 Nd2 O1 70.52(11) 3 .
O2 Nd2 O1 70.47(10) . .
O1 Nd2 O1 61.53(14) 3 .
O4 Nd2 Nd1 121.36(10) 3 3
O4 Nd2 Nd1 127.05(10) . 3
O2 Nd2 Nd1 37.95(8) 3 3
O2 Nd2 Nd1 96.35(8) . 3
O1 Nd2 Nd1 40.21(7) 3 3
O1 Nd2 Nd1 42.64(7) . 3
O4 Nd2 Nd1 127.05(10) 3 .
O4 Nd2 Nd1 121.36(10) . .
O2 Nd2 Nd1 96.35(8) 3 .
O2 Nd2 Nd1 37.95(8) . .
O1 Nd2 Nd1 42.64(7) 3 .
O1 Nd2 Nd1 40.21(7) . .
Nd1 Nd2 Nd1 58.505(11) 3 .
C1 O1 Nd1 123.1(3) . .
C1 O1 Nd1 123.6(3) . 3
Nd1 O1 Nd1 94.92(11) . 3
C1 O1 Nd2 120.0(3) . .
Nd1 O1 Nd2 95.11(11) . .
Nd1 O1 Nd2 92.51(11) 3 .
C5 O2 Nd1 131.9(3) . .
C5 O2 Nd2 126.4(3) . .
Nd1 O2 Nd2 101.68(12) . .
C9 O3 Nd1 177.8(4) . .
C13 O4 Nd2 167.3(4) . .
C17 O5 Nd1 130.82(9) . 3
C17 O5 Nd1 130.82(9) . .
Nd1 O5 Nd1 98.37(18) 3 .
O1 C1 C2 109.2(4) . .
O1 C1 C4 108.4(4) . .
C2 C1 C4 110.6(5) . .
O1 C1 C3 109.8(4) . .
C2 C1 C3 109.5(4) . .
C4 C1 C3 109.3(5) . .
O2 C5 C7 109.8(4) . .
O2 C5 C6 109.0(4) . .
C7 C5 C6 109.0(5) . .
O2 C5 C8 109.4(4) . .
C7 C5 C8 109.5(5) . .
C6 C5 C8 110.1(5) . .
O3 C9 C11 109.5(7) . .
O3 C9 C10 109.7(6) . .
C11 C9 C10 111.1(7) . .
O3 C9 C12 109.5(6) . .
C11 C9 C12 109.5(7) . .
C10 C9 C12 107.4(7) . .
O4 C13 C15 111.5(6) . .
O4 C13 C16 110.7(7) . .
C15 C13 C16 114.4(8) . .
O4 C13 C14 110.0(6) . .
C15 C13 C14 108.0(7) . .
C16 C13 C14 101.8(7) . .
O5 C17 C19 110.0(8) . .
O5 C17 C19 110.0(8) . 3
C19 C17 C19 140.0(16) . 3
O5 C17 C20 105.7(7) . 3
C19 C17 C20 53.0(9) . 3
C19 C17 C20 114.6(9) 3 3
O5 C17 C20 105.7(7) . .
C19 C17 C20 114.6(9) . .
C19 C17 C20 53.0(9) 3 .
C20 C17 C20 148.6(13) 3 .
O5 C17 C18 110.1(6) . 3
C19 C17 C18 51.3(8) . 3
C19 C17 C18 112.9(9) 3 3
C20 C17 C18 103.0(8) 3 3
C20 C17 C18 65.7(8) . 3
O5 C17 C18 110.1(6) . .
C19 C17 C18 112.9(9) . .
C19 C17 C18 51.3(8) 3 .
C20 C17 C18 65.7(8) 3 .
C20 C17 C18 103.0(8) . .
C18 C17 C18 139.8(11) 3 .
C19 C18 C17 59.6(10) 3 .
C19 C18 C20 113.9(13) 3 3
C17 C18 C20 56.8(7) . 3
C18 C19 C20 134.3(18) 3 3
C18 C19 C17 69.1(11) 3 .
C20 C19 C17 67.6(11) 3 .
C19 C20 C17 59.4(10) 3 .
C19 C20 C18 111.3(14) 3 3
C17 C20 C18 57.5(7) . 3
C21B O6 C24 80.2(9) . .
C21B O6 C24B 105.5(11) . .
C24 O6 C24B 58.2(9) . .
C21B O6 C21 41.7(8) . .
C24 O6 C21 103.6(7) . .
C24B O6 C21 89.3(9) . .
C21B O6 Nd1 141.2(8) . .
C24 O6 Nd1 116.8(6) . .
C24B O6 Nd1 113.1(8) . .
C21 O6 Nd1 139.5(6) . .
O6 C21 C22 99.6(10) . .
C23 C22 C21 105.7(11) . .
C22 C23 C24 110.7(11) . .
O6 C24 C23 102.2(9) . .
O6 C21B C22B 109.6(13) . .
C21B C22B C23B 103(2) . .
C24B C23B C22B 105(4) . .
C23B C24B O6 112(3) . .
C44 O40 C41 106.6(16) . .
O40 C41 C42 104.4(17) . .
C43 C42 C41 94.1(18) . .
C43 C42 C43 54(3) . 3_554
C41 C42 C43 120(2) . 3_554
C43 C42 C42 53.6(18) . 3_554
C41 C42 C42 147.6(19) . 3_554
C43 C42 C42 41.9(14) 3_554 3_554
C42 C43 C43 74(2) . 3_554
C42 C43 C44 110(2) . .
C43 C43 C44 82(2) 3_554 .
C42 C43 C42 85(3) . 3_554
C43 C43 C42 53(2) 3_554 3_554
C44 C43 C42 126(3) . 3_554
C42 C43 C44 118(3) . 3_554
C43 C43 C44 51.6(16) 3_554 3_554
C44 C43 C44 44.0(19) . 3_554
C42 C43 C44 83(2) 3_554 3_554
C44 C44 O40 159(5) 3_554 .
C44 C44 C43 84.1(18) 3_554 .
O40 C44 C43 98.9(17) . .
C44 C44 C43 51.9(15) 3_554 3_554
O40 C44 C43 116(2) . 3_554
C43 C44 C43 47(3) . 3_554
C46 O41 C48 44.8(14) 3_554 .
C46 O41 C45 68.9(15) 3_554 .
C48 O41 C45 112.4(15) . .
O41 C45 O41 145(2) 3_554 .
O41 C45 C46 42.5(11) 3_554 .
O41 C45 C46 102.2(15) . .
O41 C45 C46 102.2(15) 3_554 3_554
O41 C45 C46 42.5(11) . 3_554
C46 C45 C46 60.3(16) . 3_554
C48 C46 O41 83(2) 3_554 3_554
C48 C46 C47 84(2) 3_554 3_554
O41 C46 C47 155(3) 3_554 3_554
C48 C46 C47 104(3) 3_554 .
O41 C46 C47 172(2) 3_554 .
C47 C46 C47 30(2) 3_554 .
C48 C46 C45 148(2) 3_554 .
O41 C46 C45 68.6(14) 3_554 .
C47 C46 C45 116(2) 3_554 .
C47 C46 C45 104.0(15) . .
C48 C46 C46 141(3) 3_554 3_554
O41 C46 C46 127.4(15) 3_554 3_554
C47 C46 C46 58.4(15) 3_554 3_554
C47 C46 C46 45.8(13) . 3_554
C45 C46 C46 59.9(8) . 3_554
C47 C47 C46 93(3) 3_554 3_554
C47 C47 C46 57(3) 3_554 .
C46 C47 C46 76(2) 3_554 .
C47 C47 C48 122(5) 3_554 .
C46 C47 C48 43.9(14) 3_554 .
C46 C47 C48 119.1(17) . .
C47 C47 C48 40(4) 3_554 3_554
C46 C47 C48 103.0(17) 3_554 3_554
C46 C47 C48 31.1(12) . 3_554
C48 C47 C48 146.6(18) . 3_554
C46 C48 O41 51.9(17) 3_554 .
C46 C48 C47 52.5(19) 3_554 .
O41 C48 C47 101.8(15) . .
C46 C48 C47 44.6(18) 3_554 3_554
O41 C48 C47 96.4(14) . 3_554
C47 C48 C47 17.7(19) . 3_554

loop_
_geom_bond_atom_site_label_1
_geom_bond_atom_site_label_2
_geom_bond_distance
_geom_bond_site_symmetry_2
Nd1 O3 2.147(4) .
Nd1 O2 2.333(3) .
Nd1 O5 2.399(3) .
Nd1 O1 2.409(3) .
Nd1 O1 2.520(3) 3
Nd1 O6 2.661(4) .
Nd1 Nd1 3.6318(6) 3
Nd1 Nd2 3.7161(4) .
Nd2 O4 2.163(3) 3
Nd2 O4 2.163(3) .
Nd2 O2 2.458(3) 3
Nd2 O2 2.458(3) .
Nd2 O1 2.624(3) 3
Nd2 O1 2.624(3) .
Nd2 Nd1 3.7161(4) 3
O1 C1 1.437(6) .
O1 Nd1 2.520(3) 3
O2 C5 1.429(6) .
O3 C9 1.422(8) .
O4 C13 1.410(7) .
O5 C17 1.442(10) .
O5 Nd1 2.399(3) 3
C1 C2 1.525(8) .
C1 C4 1.528(8) .
C1 C3 1.531(8) .
C5 C7 1.518(8) .
C5 C6 1.522(8) .
C5 C8 1.535(8) .
C9 C11 1.479(12) .
C9 C10 1.497(11) .
C9 C12 1.526(11) .
C13 C15 1.449(12) .
C13 C16 1.473(13) .
C13 C14 1.539(11) .
C17 C19 1.451(19) .
C17 C19 1.451(19) 3
C17 C20 1.559(16) 3
C17 C20 1.559(16) .
C17 C18 1.572(14) 3
C17 C18 1.572(14) .
C18 C19 1.31(2) 3
C18 C20 1.70(2) 3
C19 C18 1.31(2) 3
C19 C20 1.35(2) 3
C20 C19 1.35(2) 3
C20 C18 1.70(2) 3
O6 C21B 1.362(17) .
O6 C24 1.467(12) .
O6 C24B 1.473(19) .
O6 C21 1.546(13) .
C21 C22 1.580(19) .
C22 C23 1.41(2) .
C23 C24 1.488(17) .
C21B C22B 1.49(2) .
C22B C23B 1.52(5) .
C23B C24B 1.38(5) .
O40 C44 1.44(2) .
O40 C41 1.54(2) .
C41 C42 1.59(2) .
C42 C43 1.37(2) .
C42 C43 1.65(4) 3_554
C42 C42 2.05(6) 3_554
C43 C43 1.39(8) 3_554
C43 C44 1.50(2) .
C43 C42 1.65(4) 3_554
C43 C44 1.89(4) 3_554
C44 C44 1.32(6) 3_554
C44 C43 1.89(4) 3_554
O41 C46 1.13(3) 3_554
O41 C48 1.431(19) .
O41 C45 1.561(18) .
C45 O41 1.561(18) 3_554
C45 C46 1.57(2) .
C45 C46 1.57(2) 3_554
C46 C48 1.02(3) 3_554
C46 O41 1.13(3) 3_554
C46 C47 1.16(3) 3_554
C46 C47 1.38(2) .
C46 C46 1.57(4) 3_554
C47 C47 0.68(4) 3_554
C47 C46 1.16(3) 3_554
C47 C48 1.46(2) .
C47 C48 1.91(4) 3_554
C48 C46 1.02(3) 3_554
C48 C47 1.91(4) 3_554
